data_4113142
loop_
_publ_author_name
'Jos\'e Barluenga'
'Rub\'en Vicente'
'Pablo Barrio'
'Luis A. L\'opez'
'Miguel Tom\'as'
'Javier Borge'

_publ_contact_author
;     Jos\'e Barluenga
      Instituto Universitario de Qu\'imica Organomet\'alica "Enrique Moles"
      Unidad Asociada al CSIC
      Universidad de Oviedo
      Juli\'an Claver\'ia 8
      33071-Oviedo
      Spain
;
_publ_contact_author_email barluenga@uniovi.es
_publ_contact_author_fax '0034 98 5103450'
_publ_contact_author_phone '0034 98 5103450'
_publ_section_title
;
 Specific Synthesis of 1,2- and 1,3-Dialkylidenecycloheptanes by [3+2+2]
 Cyclization of Alkenyl Fischer Carbene Complexes and Allenes
;
_journal_name_full 'Journal of the American Chemical Society'
_journal_page_first 14354
_journal_page_last 14355
_journal_paper_doi 10.1021/ja045459y
_journal_volume 126
_journal_year 2004
_chemical_compound_source synthesis
_chemical_formula_moiety 'C23 H28 Fe O'
_chemical_formula_sum 'C23 H28 Fe O'
_chemical_formula_weight 376.30
_chemical_name_systematic
; 
6-ferrocenyl-2-4-diisopropylidenecycloheptanone 
;
_space_group_IT_number 14
_symmetry_cell_setting monoclinic
_symmetry_space_group_name_Hall '-P 2ybc'
_symmetry_space_group_name_H-M 'P 1 21/c 1'
_atom_sites_solution_hydrogens geom
_atom_sites_solution_primary direct
_atom_sites_solution_secondary difmap
_audit_creation_method SHELXL-97
_cell_angle_alpha 90.00
_cell_angle_beta 101.4900(11)
_cell_angle_gamma 90.00
_cell_formula_units_Z 4
_cell_length_a 21.5630(2)
_cell_length_b 9.0770(2)
_cell_length_c 10.0990(7)
_cell_measurement_reflns_used 4246
_cell_measurement_temperature 293(2)
_cell_measurement_theta_max 27.485
_cell_measurement_theta_min 0.998
_cell_volume 1937.04(14)
_computing_cell_refinement 'HKL SCALEPACK (Otwinowski & Minor, 1997)'
_computing_data_collection 'COLLECT (Nonius BV, 1997-2002)'
_computing_data_reduction 'HKL DENZO and SCALEPACK (Otwinowski & Minor, 1997)'
_computing_molecular_graphics 'PLATON (Spek, 2001)'
_computing_publication_material 'SHELXL-97 (Sheldrick, 1997)'
_computing_structure_refinement 'SHELXL-97 (Sheldrick, 1997)'
_computing_structure_solution 'DIRDIF-99 (Beurskens et al., 1999)'
_diffrn_ambient_temperature 293(2)
_diffrn_measured_fraction_theta_full 0.993
_diffrn_measured_fraction_theta_max 0.993
_diffrn_measurement_device '95mm CCD camera on \k-goniostat'
_diffrn_measurement_device_type KappaCCD
_diffrn_measurement_method '\f and \w scans'
_diffrn_radiation_monochromator 'horizontally mounted graphite crystal'
_diffrn_radiation_source 'fine-focus sealed tube'
_diffrn_radiation_type MoK\a
_diffrn_radiation_wavelength 0.71073
_diffrn_reflns_av_R_equivalents 0.061
_diffrn_reflns_av_sigmaI/netI 0.0533
_diffrn_reflns_limit_h_max 27
_diffrn_reflns_limit_h_min -27
_diffrn_reflns_limit_k_max 11
_diffrn_reflns_limit_k_min 0
_diffrn_reflns_limit_l_max 13
_diffrn_reflns_limit_l_min 0
_diffrn_reflns_number 15619
_diffrn_reflns_theta_full 27.46
_diffrn_reflns_theta_max 27.46
_diffrn_reflns_theta_min 1.93
_diffrn_standards_number 0
_exptl_absorpt_coefficient_mu 0.786
_exptl_absorpt_correction_T_max 1.000
_exptl_absorpt_correction_T_min 0.382
_exptl_absorpt_correction_type empirical
_exptl_absorpt_process_details 'XABS2 (Parkin et al., 1995)'
_exptl_crystal_colour colourless
_exptl_crystal_density_diffrn 1.290
_exptl_crystal_description prismatic
_exptl_crystal_F_000 800
_exptl_crystal_preparation
;
 Crystallization solvent: dichloromethane and diethylether 
;
_exptl_crystal_size_max 0.40
_exptl_crystal_size_mid 0.30
_exptl_crystal_size_min 0.30
_refine_diff_density_max 0.400
_refine_diff_density_min -0.568
_refine_diff_density_rms 0.075
_refine_ls_extinction_method none
_refine_ls_goodness_of_fit_ref 1.056
_refine_ls_hydrogen_treatment noref
_refine_ls_matrix_type full
_refine_ls_number_parameters 226
_refine_ls_number_reflns 4405
_refine_ls_number_restraints 0
_refine_ls_restrained_S_all 1.056
_refine_ls_R_factor_all 0.0897
_refine_ls_R_factor_gt 0.0583
_refine_ls_shift/su_max 0.000
_refine_ls_shift/su_mean 0.000
_refine_ls_structure_factor_coef Fsqd
_refine_ls_weighting_details 'calc w=1/[\s^2^(Fo^2^)+(0.0943P)^2^+0.9312P] where P=(Fo^2^+2Fc^2^)/3'
_refine_ls_weighting_scheme calc
_refine_ls_wR_factor_gt 0.1525
_refine_ls_wR_factor_ref 0.1777
_reflns_number_gt 3044
_reflns_number_total 4405
_reflns_threshold_expression >2sigma(I)
_cod_data_source_file ja045459ysi20040728_111901.cif
_cod_data_source_block 6f
_cod_original_sg_symbol_H-M 'P 21/c'
_cod_database_code 4113142

loop_
_symmetry_equiv_pos_as_xyz
'x, y, z'
'-x, y+1/2, -z+1/2'
'-x, -y, -z'
'x, -y-1/2, z-1/2'

loop_
_atom_site_label
_atom_site_type_symbol
_atom_site_fract_x
_atom_site_fract_y
_atom_site_fract_z
_atom_site_U_iso_or_equiv
_atom_site_adp_type
_atom_site_occupancy
_atom_site_symmetry_multiplicity
_atom_site_calc_flag
_atom_site_refinement_flags
O1 O 0.25062(14) -0.1583(3) 0.0370(3) 0.0793(9) Uani 1 1 d .
C1 C 0.26914(17) -0.0372(4) 0.0782(3) 0.0480(8) Uani 1 1 d .
C2 C 0.32986(15) 0.0260(4) 0.0573(3) 0.0411(7) Uani 1 1 d .
C3 C 0.36612(16) 0.1112(4) 0.1770(3) 0.0496(8) Uani 1 1 d .
H3A H 0.3486 0.2098 0.1756 0.060 Uiso 1 1 calc R
H3B H 0.4098 0.1204 0.1674 0.060 Uiso 1 1 calc R
C4 C 0.36469(15) 0.0409(4) 0.3133(3) 0.0433(7) Uani 1 1 d .
C5 C 0.31020(15) 0.0886(4) 0.3776(3) 0.0499(8) Uani 1 1 d .
H5A H 0.3060 0.1949 0.3713 0.060 Uiso 1 1 calc R
H5B H 0.3196 0.0625 0.4726 0.060 Uiso 1 1 calc R
C6 C 0.24683(14) 0.0169(4) 0.3101(3) 0.0406(7) Uani 1 1 d .
H6 H 0.2520 -0.0901 0.3195 0.049 Uiso 1 1 calc R
C7 C 0.22963(16) 0.0519(4) 0.1577(3) 0.0490(8) Uani 1 1 d .
H7A H 0.1852 0.0306 0.1243 0.059 Uiso 1 1 calc R
H7B H 0.2362 0.1560 0.1439 0.059 Uiso 1 1 calc R
C8 C 0.34981(16) 0.0112(4) -0.0598(3) 0.0456(8) Uani 1 1 d .
C9 C 0.31174(19) -0.0622(5) -0.1836(3) 0.0648(11) Uani 1 1 d .
H9A H 0.3353 -0.0608 -0.2548 0.078 Uiso 1 1 calc R
H9B H 0.2726 -0.0103 -0.2121 0.078 Uiso 1 1 calc R
H9C H 0.3031 -0.1624 -0.1626 0.078 Uiso 1 1 calc R
C10 C 0.41173(17) 0.0711(5) -0.0821(4) 0.0600(10) Uani 1 1 d .
H10A H 0.4168 0.0475 -0.1721 0.072 Uiso 1 1 calc R
H10B H 0.4457 0.0280 -0.0179 0.072 Uiso 1 1 calc R
H10C H 0.4123 0.1761 -0.0708 0.072 Uiso 1 1 calc R
C11 C 0.40706(16) -0.0597(4) 0.3689(3) 0.0496(8) Uani 1 1 d .
C12 C 0.45921(18) -0.1156(5) 0.3021(4) 0.0708(11) Uani 1 1 d .
H12A H 0.4843 -0.1865 0.3599 0.085 Uiso 1 1 calc R
H12B H 0.4855 -0.0347 0.2864 0.085 Uiso 1 1 calc R
H12C H 0.4410 -0.1612 0.2175 0.085 Uiso 1 1 calc R
C13 C 0.4065(2) -0.1322(5) 0.5030(3) 0.0695(11) Uani 1 1 d .
H13A H 0.4412 -0.2001 0.5241 0.083 Uiso 1 1 calc R
H13B H 0.3673 -0.1843 0.4982 0.083 Uiso 1 1 calc R
H13C H 0.4105 -0.0583 0.5722 0.083 Uiso 1 1 calc R
Fe1 Fe 0.10616(2) -0.01981(5) 0.35938(4) 0.04174(19) Uani 1 1 d .
C14 C 0.19551(15) 0.0622(4) 0.3840(3) 0.0420(7) Uani 1 1 d .
C15 C 0.18521(16) -0.0010(4) 0.5060(3) 0.0455(8) Uani 1 1 d .
H15 H 0.2082 -0.0779 0.5529 0.055 Uiso 1 1 calc R
C16 C 0.13354(17) 0.0739(5) 0.5444(3) 0.0564(9) Uani 1 1 d .
H16 H 0.1167 0.0538 0.6204 0.068 Uiso 1 1 calc R
C17 C 0.11223(18) 0.1834(4) 0.4474(4) 0.0614(10) Uani 1 1 d .
H17 H 0.0790 0.2485 0.4483 0.074 Uiso 1 1 calc R
C18 C 0.15023(16) 0.1770(4) 0.3481(4) 0.0539(8) Uani 1 1 d .
H18 H 0.1463 0.2374 0.2725 0.065 Uiso 1 1 calc R
C19 C 0.01464(18) -0.0586(5) 0.2706(4) 0.0691(11) Uani 1 1 d .
H19 H -0.0186 0.0077 0.2664 0.083 Uiso 1 1 calc R
C20 C 0.03459(18) -0.1621(5) 0.3732(4) 0.0665(11) Uani 1 1 d .
H20 H 0.0167 -0.1774 0.4485 0.080 Uiso 1 1 calc R
C21 C 0.08622(19) -0.2385(4) 0.3422(4) 0.0606(9) Uani 1 1 d .
H21 H 0.1088 -0.3131 0.3937 0.073 Uiso 1 1 calc R
C22 C 0.09824(19) -0.1826(5) 0.2186(4) 0.0640(10) Uani 1 1 d .
H22 H 0.1299 -0.2137 0.1746 0.077 Uiso 1 1 calc R
C23 C 0.0538(2) -0.0725(6) 0.1752(4) 0.0716(12) Uani 1 1 d .
H23 H 0.0505 -0.0174 0.0964 0.086 Uiso 1 1 calc R

loop_
_atom_site_aniso_label
_atom_site_aniso_U_11
_atom_site_aniso_U_22
_atom_site_aniso_U_33
_atom_site_aniso_U_23
_atom_site_aniso_U_13
_atom_site_aniso_U_12
O1 0.094(2) 0.073(2) 0.0801(18) -0.0325(16) 0.0406(15) -0.0403(17)
C1 0.055(2) 0.049(2) 0.0396(16) -0.0036(14) 0.0082(14) -0.0120(16)
C2 0.0430(17) 0.0381(17) 0.0415(15) 0.0026(13) 0.0068(12) -0.0008(13)
C3 0.052(2) 0.048(2) 0.0509(17) -0.0028(15) 0.0142(14) -0.0124(16)
C4 0.0408(17) 0.049(2) 0.0395(15) -0.0089(14) 0.0071(12) -0.0125(14)
C5 0.0481(19) 0.053(2) 0.0475(17) -0.0100(15) 0.0076(14) -0.0078(16)
C6 0.0408(16) 0.0405(18) 0.0415(15) -0.0018(13) 0.0106(12) -0.0016(13)
C7 0.0457(18) 0.056(2) 0.0451(17) 0.0008(15) 0.0095(14) -0.0051(16)
C8 0.0473(18) 0.044(2) 0.0457(16) 0.0076(13) 0.0092(13) 0.0078(14)
C9 0.080(3) 0.075(3) 0.0401(17) -0.0008(18) 0.0134(17) 0.004(2)
C10 0.053(2) 0.069(3) 0.064(2) 0.0170(19) 0.0239(17) 0.0071(19)
C11 0.0434(18) 0.056(2) 0.0475(17) -0.0089(15) 0.0032(14) -0.0148(16)
C12 0.055(2) 0.082(3) 0.074(2) -0.010(2) 0.0077(18) 0.002(2)
C13 0.073(3) 0.074(3) 0.055(2) 0.0048(19) -0.0029(18) -0.007(2)
Fe1 0.0418(3) 0.0414(3) 0.0419(3) -0.00006(19) 0.00820(19) 0.0027(2)
C14 0.0436(17) 0.0398(18) 0.0433(15) -0.0052(13) 0.0103(13) -0.0003(14)
C15 0.0482(19) 0.050(2) 0.0381(15) -0.0028(13) 0.0074(13) -0.0017(15)
C16 0.064(2) 0.060(2) 0.0497(18) -0.0150(17) 0.0222(16) -0.0073(19)
C17 0.069(2) 0.041(2) 0.081(2) -0.0150(18) 0.0298(19) 0.0064(18)
C18 0.059(2) 0.040(2) 0.066(2) 0.0007(16) 0.0206(17) 0.0029(16)
C19 0.041(2) 0.079(3) 0.083(3) 0.001(2) 0.0019(18) 0.002(2)
C20 0.054(2) 0.076(3) 0.071(2) 0.002(2) 0.0146(18) -0.014(2)
C21 0.068(2) 0.042(2) 0.067(2) -0.0030(17) 0.0026(17) -0.0085(18)
C22 0.069(2) 0.068(3) 0.055(2) -0.0227(19) 0.0127(17) -0.011(2)
C23 0.072(3) 0.083(3) 0.050(2) 0.007(2) -0.0115(18) -0.011(2)

loop_
_atom_type_symbol
_atom_type_description
_atom_type_scat_dispersion_real
_atom_type_scat_dispersion_imag
_atom_type_scat_source
C C 0.0033 0.0016 'International Tables Vol C Tables 4.2.6.8 and 6.1.1.4'
H H 0.0000 0.0000 'International Tables Vol C Tables 4.2.6.8 and 6.1.1.4'
Fe Fe 0.3463 0.8444 'International Tables Vol C Tables 4.2.6.8 and 6.1.1.4'
O O 0.0106 0.0060 'International Tables Vol C Tables 4.2.6.8 and 6.1.1.4'

loop_
_geom_angle_atom_site_label_1
_geom_angle_atom_site_label_2
_geom_angle_atom_site_label_3
_geom_angle
O1 C1 C2 122.7(3)
O1 C1 C7 118.9(3)
C2 C1 C7 118.4(3)
C8 C2 C1 122.3(3)
C8 C2 C3 123.3(3)
C1 C2 C3 114.4(3)
C2 C3 C4 114.0(3)
C2 C3 H3A 108.7
C4 C3 H3A 108.7
C2 C3 H3B 108.7
C4 C3 H3B 108.7
H3A C3 H3B 107.6
C11 C4 C5 122.7(3)
C11 C4 C3 122.1(3)
C5 C4 C3 115.1(3)
C4 C5 C6 112.6(3)
C4 C5 H5A 109.1
C6 C5 H5A 109.1
C4 C5 H5B 109.1
C6 C5 H5B 109.1
H5A C5 H5B 107.8
C14 C6 C7 112.5(3)
C14 C6 C5 109.8(2)
C7 C6 C5 111.7(3)
C14 C6 H6 107.5
C7 C6 H6 107.5
C5 C6 H6 107.5
C1 C7 C6 111.7(3)
C1 C7 H7A 109.3
C6 C7 H7A 109.3
C1 C7 H7B 109.3
C6 C7 H7B 109.3
H7A C7 H7B 107.9
C2 C8 C10 123.2(3)
C2 C8 C9 123.9(3)
C10 C8 C9 112.9(3)
C8 C9 H9A 109.5
C8 C9 H9B 109.5
H9A C9 H9B 109.5
C8 C9 H9C 109.5
H9A C9 H9C 109.5
H9B C9 H9C 109.5
C8 C10 H10A 109.5
C8 C10 H10B 109.5
H10A C10 H10B 109.5
C8 C10 H10C 109.5
H10A C10 H10C 109.5
H10B C10 H10C 109.5
C4 C11 C13 123.3(3)
C4 C11 C12 123.5(3)
C13 C11 C12 113.3(3)
C11 C12 H12A 109.5
C11 C12 H12B 109.5
H12A C12 H12B 109.5
C11 C12 H12C 109.5
H12A C12 H12C 109.5
H12B C12 H12C 109.5
C11 C13 H13A 109.5
C11 C13 H13B 109.5
H13A C13 H13B 109.5
C11 C13 H13C 109.5
H13A C13 H13C 109.5
H13B C13 H13C 109.5
C19 Fe1 C15 159.75(17)
C19 Fe1 C16 123.92(17)
C15 Fe1 C16 41.03(14)
C19 Fe1 C21 67.79(18)
C15 Fe1 C21 106.11(15)
C16 Fe1 C21 120.39(16)
C19 Fe1 C23 40.55(17)
C15 Fe1 C23 157.02(17)
C16 Fe1 C23 161.37(18)
C21 Fe1 C23 67.80(17)
C19 Fe1 C14 158.70(16)
C15 Fe1 C14 40.78(12)
C16 Fe1 C14 68.87(13)
C21 Fe1 C14 123.20(15)
C23 Fe1 C14 122.59(15)
C19 Fe1 C22 68.06(18)
C15 Fe1 C22 120.84(15)
C16 Fe1 C22 156.35(17)
C21 Fe1 C22 40.84(15)
C23 Fe1 C22 40.11(17)
C14 Fe1 C22 107.28(14)
C19 Fe1 C18 123.42(17)
C15 Fe1 C18 68.51(14)
C16 Fe1 C18 68.33(15)
C21 Fe1 C18 160.97(15)
C23 Fe1 C18 109.61(17)
C14 Fe1 C18 40.96(13)
C22 Fe1 C18 124.96(15)
C19 Fe1 C20 40.30(17)
C15 Fe1 C20 122.73(15)
C16 Fe1 C20 106.73(16)
C21 Fe1 C20 40.20(16)
C23 Fe1 C20 67.85(17)
C14 Fe1 C20 159.26(16)
C22 Fe1 C20 68.17(16)
C18 Fe1 C20 158.03(16)
C19 Fe1 C17 108.75(18)
C15 Fe1 C17 68.55(15)
C16 Fe1 C17 40.43(15)
C21 Fe1 C17 156.17(16)
C23 Fe1 C17 125.96(19)
C14 Fe1 C17 68.83(14)
C22 Fe1 C17 161.88(17)
C18 Fe1 C17 40.68(14)
C20 Fe1 C17 121.78(17)
C15 C14 C18 107.4(3)
C15 C14 C6 125.3(3)
C18 C14 C6 127.3(3)
C15 C14 Fe1 69.47(18)
C18 C14 Fe1 69.64(19)
C6 C14 Fe1 127.5(2)
C14 C15 C16 108.1(3)
C14 C15 Fe1 69.75(18)
C16 C15 Fe1 69.49(19)
C14 C15 H15 126.0
C16 C15 H15 126.0
Fe1 C15 H15 126.4
C17 C16 C15 108.2(3)
C17 C16 Fe1 70.2(2)
C15 C16 Fe1 69.48(18)
C17 C16 H16 125.9
C15 C16 H16 125.9
Fe1 C16 H16 126.0
C16 C17 C18 108.0(3)
C16 C17 Fe1 69.4(2)
C18 C17 Fe1 69.5(2)
C16 C17 H17 126.0
C18 C17 H17 126.0
Fe1 C17 H17 126.6
C17 C18 C14 108.3(3)
C17 C18 Fe1 69.8(2)
C14 C18 Fe1 69.4(2)
C17 C18 H18 125.9
C14 C18 H18 125.9
Fe1 C18 H18 126.5
C20 C19 C23 108.0(4)
C20 C19 Fe1 70.2(2)
C23 C19 Fe1 69.8(2)
C20 C19 H19 126.0
C23 C19 H19 126.0
Fe1 C19 H19 125.5
C21 C20 C19 107.9(4)
C21 C20 Fe1 69.6(2)
C19 C20 Fe1 69.5(2)
C21 C20 H20 126.0
C19 C20 H20 126.0
Fe1 C20 H20 126.4
C20 C21 C22 108.2(4)
C20 C21 Fe1 70.2(2)
C22 C21 Fe1 69.7(2)
C20 C21 H21 125.9
C22 C21 H21 125.9
Fe1 C21 H21 125.8
C23 C22 C21 107.4(4)
C23 C22 Fe1 69.9(2)
C21 C22 Fe1 69.5(2)
C23 C22 H22 126.3
C21 C22 H22 126.3
Fe1 C22 H22 125.9
C22 C23 C19 108.5(4)
C22 C23 Fe1 70.0(2)
C19 C23 Fe1 69.6(2)
C22 C23 H23 125.7
C19 C23 H23 125.7
Fe1 C23 H23 126.2

loop_
_geom_bond_atom_site_label_1
_geom_bond_atom_site_label_2
_geom_bond_distance
O1 C1 1.215(4)
C1 C2 1.482(5)
C1 C7 1.515(5)
C2 C8 1.343(4)
C2 C3 1.515(4)
C3 C4 1.523(4)
C3 H3A 0.9700
C3 H3B 0.9700
C4 C11 1.334(5)
C4 C5 1.514(4)
C5 C6 1.544(4)
C5 H5A 0.9700
C5 H5B 0.9700
C6 C14 1.510(4)
C6 C7 1.543(4)
C6 H6 0.9800
C7 H7A 0.9700
C7 H7B 0.9700
C8 C10 1.500(5)
C8 C9 1.507(5)
C9 H9A 0.9600
C9 H9B 0.9600
C9 H9C 0.9600
C10 H10A 0.9600
C10 H10B 0.9600
C10 H10C 0.9600
C11 C13 1.509(5)
C11 C12 1.510(5)
C12 H12A 0.9600
C12 H12B 0.9600
C12 H12C 0.9600
C13 H13A 0.9600
C13 H13B 0.9600
C13 H13C 0.9600
Fe1 C19 2.029(4)
Fe1 C15 2.030(3)
Fe1 C16 2.030(3)
Fe1 C21 2.031(4)
Fe1 C23 2.032(4)
Fe1 C14 2.034(3)
Fe1 C22 2.034(4)
Fe1 C18 2.037(4)
Fe1 C20 2.038(4)
Fe1 C17 2.040(4)
C14 C15 1.416(4)
C14 C18 1.424(5)
C15 C16 1.423(5)
C15 H15 0.9300
C16 C17 1.407(5)
C16 H16 0.9300
C17 C18 1.417(5)
C17 H17 0.9300
C18 H18 0.9300
C19 C20 1.401(6)
C19 C23 1.407(6)
C19 H19 0.9300
C20 C21 1.399(6)
C20 H20 0.9300
C21 C22 1.418(5)
C21 H21 0.9300
C22 C23 1.394(6)
C22 H22 0.9300
C23 H23 0.9300
